data_4026209
loop_
_publ_author_name
'Marina Martjuga'
'Sergey Belyakov'
'Edvards Liepinsh'
'Edgars Suna'

_publ_section_title
;
 Asymmetric Synthesis of 1,3-Diamines. II: Diastereoselective Reduction of
 Atropisomeric N-tert-Butanesulfinylketimines
;
_journal_name_full 'Journal of Organic Chemistry'
_journal_page_first 2635
_journal_page_last 2647
_journal_paper_doi 10.1021/jo1025767
_journal_volume 76
_journal_year 2011
_chemical_formula_moiety '2(C18 H32 Cl N2 O S), H2 O'
_chemical_formula_sum 'C36 H66 Cl2 N4 O3 S2'
_chemical_formula_weight 737.97
_chemical_name_systematic
; 
 ? 
;
_space_group_IT_number 170
_symmetry_cell_setting hexagonal
_symmetry_space_group_name_Hall 'P 65'
_symmetry_space_group_name_H-M 'P 65'
_atom_sites_solution_hydrogens mixed
_atom_sites_solution_primary direct
_atom_sites_solution_secondary difmap
_audit_creation_method SHELXL-97
_cell_angle_alpha 90.00
_cell_angle_beta 90.00
_cell_angle_gamma 120.00
_cell_formula_units_Z 3
_cell_length_a 17.6766(5)
_cell_length_b 17.6766(5)
_cell_length_c 12.3407(2)
_cell_measurement_reflns_used 1834
_cell_measurement_temperature 173(2)
_cell_measurement_theta_max 27.5
_cell_measurement_theta_min 0.9
_cell_volume 3339.40(14)
_computing_structure_refinement 'SHELXL-97 (Sheldrick, 1997)'
_computing_structure_solution 'SHELXS-97 (Sheldrick, 1990)'
_diffrn_ambient_temperature 173(2)
_diffrn_measured_fraction_theta_full 0.99
_diffrn_measured_fraction_theta_max 0.99
_diffrn_measurement_device_type 'Bruker-Nonius KappaCCD'
_diffrn_measurement_method '\f and \w scan'
_diffrn_radiation_monochromator graphite
_diffrn_radiation_source 'fine-focus sealed tube'
_diffrn_radiation_type MoK\a
_diffrn_radiation_wavelength 0.71073
_diffrn_reflns_av_R_equivalents 0.0478
_diffrn_reflns_av_sigmaI/netI 0.0734
_diffrn_reflns_limit_h_max 24
_diffrn_reflns_limit_h_min -24
_diffrn_reflns_limit_k_max 21
_diffrn_reflns_limit_k_min -21
_diffrn_reflns_limit_l_max 17
_diffrn_reflns_limit_l_min -17
_diffrn_reflns_number 11755
_diffrn_reflns_theta_full 30.0
_diffrn_reflns_theta_max 30.0
_diffrn_reflns_theta_min 2.12
_exptl_absorpt_coefficient_mu 0.274
_exptl_absorpt_correction_type none
_exptl_crystal_colour Colourless
_exptl_crystal_density_diffrn 1.101
_exptl_crystal_description Prism
_exptl_crystal_F_000 1200
_exptl_crystal_size_max 0.23
_exptl_crystal_size_mid 0.23
_exptl_crystal_size_min 0.16
_refine_diff_density_max 0.85
_refine_diff_density_min -0.93
_refine_diff_density_rms 0.14
_refine_ls_abs_structure_details 'Flack H D (1983), Acta Cryst. A39, 876-881'
_refine_ls_abs_structure_Flack -0.05(10)
_refine_ls_extinction_method none
_refine_ls_goodness_of_fit_ref 1.146
_refine_ls_hydrogen_treatment constr
_refine_ls_matrix_type full
_refine_ls_number_parameters 212
_refine_ls_number_reflns 6337
_refine_ls_number_restraints 1
_refine_ls_restrained_S_all 1.146
_refine_ls_R_factor_all 0.1078
_refine_ls_R_factor_gt 0.0653
_refine_ls_shift/su_max 0.082
_refine_ls_shift/su_mean 0.003
_refine_ls_structure_factor_coef Fsqd
_refine_ls_weighting_details 'calc w=1/[\s^2^(Fo^2^)+(0.1234P)^2^+0.0000P] where P=(Fo^2^+2Fc^2^)/3'
_refine_ls_weighting_scheme calc
_refine_ls_wR_factor_gt 0.1618
_refine_ls_wR_factor_ref 0.2121
_reflns_number_gt 4762
_reflns_number_total 6337
_reflns_threshold_expression >2sigma(I)
_cod_data_source_file jo1025767_si_002_7f.cif
_cod_data_source_block M1050
_cod_original_cell_volume 3339.4(3)
_cod_original_sg_symbol_H-M 'P 65 '
_cod_database_code 4026209
_cod_database_fobs_code 4026209

loop_
_symmetry_equiv_pos_as_xyz
'x, y, z'
'-x, -y, z+1/2'
'-y, x-y, z+2/3'
'-x+y, -x, z+1/3'
'x-y, x, z+5/6'
'y, -x+y, z+1/6'

loop_
_atom_site_label
_atom_site_type_symbol
_atom_site_fract_x
_atom_site_fract_y
_atom_site_fract_z
_atom_site_U_iso_or_equiv
_atom_site_adp_type
_atom_site_occupancy
_atom_site_symmetry_multiplicity
_atom_site_calc_flag
_atom_site_refinement_flags
S16 S 0.27180(5) -0.04339(5) 0.01804(6) 0.02618(18) Uani 1 1 d .
Cl23 Cl 0.64200(7) 0.20149(7) 0.14820(11) 0.0572(3) Uani 1 1 d .
O17 O 0.18281(17) -0.07882(19) 0.0593(2) 0.0392(6) Uani 1 1 d .
N15 N 0.33069(19) -0.07681(19) 0.0591(2) 0.0303(6) Uani 1 1 d .
H15 H 0.3613 -0.0931 0.0087 0.037 Uiso 1 1 d R
C3 C 0.4817(2) 0.0591(2) 0.1726(3) 0.0342(7) Uani 1 1 d .
H3 H 0.4861 0.0400 0.1079 0.041 Uiso 1 1 d R
C10 C 0.3398(2) -0.0838(2) 0.1779(3) 0.0289(6) Uani 1 1 d .
H10 H 0.2811 -0.0905 0.2045 0.035 Uiso 1 1 d R
C11 C 0.3658(2) -0.1553(2) 0.1968(3) 0.0366(8) Uani 1 1 d .
C2 C 0.4042(2) 0.0050(2) 0.2269(3) 0.0322(7) Uani 1 1 d .
C1 C 0.3882(3) 0.0334(3) 0.3254(3) 0.0382(8) Uani 1 1 d .
N7 N 0.3072(3) -0.0214(3) 0.3819(3) 0.0491(9) Uani 1 1 d .
C4 C 0.5433(3) 0.1381(2) 0.2161(3) 0.0410(9) Uani 1 1 d .
C13 C 0.2916(3) -0.2420(3) 0.1531(4) 0.0510(10) Uani 1 1 d .
H13A H 0.3055 -0.2873 0.1647 0.061 Uiso 1 1 d R
H13B H 0.2842 -0.2365 0.0770 0.061 Uiso 1 1 d R
H13C H 0.2384 -0.2564 0.1905 0.061 Uiso 1 1 d R
C18 C 0.3201(3) 0.0722(2) 0.0325(3) 0.0443(9) Uani 1 1 d .
H18A H 0.3793 0.1003 0.0069 0.053 Uiso 1 1 d R
H18B H 0.3195 0.0862 0.1076 0.053 Uiso 1 1 d R
H18C H 0.2876 0.0923 -0.0089 0.053 Uiso 1 1 d R
C20 C 0.2069(3) -0.0327(3) -0.1772(3) 0.0425(9) Uani 1 1 d .
H20A H 0.2039 -0.0423 -0.2540 0.051 Uiso 1 1 d R
H20B H 0.2292 0.0283 -0.1630 0.051 Uiso 1 1 d R
H20C H 0.1495 -0.0660 -0.1465 0.051 Uiso 1 1 d R
C19 C 0.2675(2) -0.0618(2) -0.1277(3) 0.0322(7) Uani 1 1 d .
O1W O 0.0 0.0 0.124(3) 0.071(9) Uiso 0.5 1 d P
H1W1 H 0.0422 -0.0214 0.1075 0.102 Uiso 0.5 1 d PR
H1W2 H 0.0003 0.0012 0.1871 0.102 Uiso 0.5 1 d PR
C21 C 0.3594(3) -0.0129(3) -0.1752(3) 0.0444(9) Uani 1 1 d .
H21A H 0.3564 -0.0230 -0.2520 0.053 Uiso 1 1 d R
H21B H 0.3946 -0.0339 -0.1423 0.053 Uiso 1 1 d R
H21C H 0.3850 0.0485 -0.1616 0.053 Uiso 1 1 d R
C22 C 0.2272(3) -0.1616(3) -0.1407(3) 0.0444(9) Uani 1 1 d .
H22A H 0.2227 -0.1761 -0.2163 0.053 Uiso 1 1 d R
H22B H 0.1702 -0.1916 -0.1084 0.053 Uiso 1 1 d R
H22C H 0.2644 -0.1791 -0.1054 0.053 Uiso 1 1 d R
C14 C 0.4486(3) -0.1350(3) 0.1379(4) 0.0433(9) Uani 1 1 d .
H14A H 0.4626 -0.1801 0.1515 0.052 Uiso 1 1 d R
H14B H 0.4954 -0.0801 0.1634 0.052 Uiso 1 1 d R
H14C H 0.4409 -0.1313 0.0615 0.052 Uiso 1 1 d R
C12 C 0.3774(3) -0.1626(3) 0.3186(4) 0.0514(10) Uani 1 1 d .
H12A H 0.3928 -0.2068 0.3317 0.062 Uiso 1 1 d R
H12B H 0.3233 -0.1783 0.3545 0.062 Uiso 1 1 d R
H12C H 0.4226 -0.1076 0.3460 0.062 Uiso 1 1 d R
C6 C 0.4509(3) 0.1137(3) 0.3669(4) 0.0530(11) Uani 1 1 d .
H6 H 0.4409 0.1352 0.4337 0.064 Uiso 1 1 d R
C9 C 0.2367(4) -0.0064(4) 0.3505(4) 0.0658(13) Uani 1 1 d .
H9A H 0.1851 -0.0445 0.3910 0.079 Uiso 1 1 d R
H9B H 0.2252 -0.0183 0.2745 0.079 Uiso 1 1 d R
H9C H 0.2529 0.0532 0.3647 0.079 Uiso 1 1 d R
C5 C 0.5281(3) 0.1661(3) 0.3151(4) 0.0525(11) Uani 1 1 d .
H5 H 0.5717 0.2213 0.3441 0.063 Uiso 1 1 d R
C8 C 0.3174(4) -0.0219(5) 0.5000(3) 0.0750(16) Uani 1 1 d .
H8A H 0.2614 -0.0591 0.5325 0.090 Uiso 1 1 d R
H8B H 0.3407 0.0366 0.5269 0.090 Uiso 1 1 d R
H8C H 0.3565 -0.0429 0.5177 0.090 Uiso 1 1 d R

loop_
_atom_site_aniso_label
_atom_site_aniso_U_11
_atom_site_aniso_U_22
_atom_site_aniso_U_33
_atom_site_aniso_U_23
_atom_site_aniso_U_13
_atom_site_aniso_U_12
S16 0.0265(4) 0.0226(4) 0.0274(3) 0.0040(3) 0.0007(3) 0.0108(3)
Cl23 0.0385(5) 0.0367(5) 0.0807(7) 0.0174(5) -0.0118(5) 0.0072(4)
O17 0.0308(14) 0.0483(16) 0.0372(12) 0.0127(11) 0.0089(10) 0.0189(12)
N15 0.0330(15) 0.0303(15) 0.0303(12) 0.0009(11) -0.0037(11) 0.0178(13)
C3 0.0360(17) 0.0306(17) 0.0352(16) 0.0029(13) -0.0063(14) 0.0161(15)
C10 0.0281(16) 0.0271(15) 0.0303(15) 0.0049(12) 0.0002(12) 0.0131(13)
C11 0.0360(18) 0.0310(18) 0.0445(18) 0.0063(15) -0.0022(14) 0.0181(15)
C2 0.0340(18) 0.0322(17) 0.0315(15) 0.0016(13) -0.0056(13) 0.0174(15)
C1 0.045(2) 0.040(2) 0.0342(16) 0.0000(14) -0.0064(14) 0.0252(18)
N7 0.056(2) 0.065(2) 0.0316(14) 0.0033(15) 0.0054(14) 0.034(2)
C4 0.038(2) 0.0297(18) 0.052(2) 0.0044(15) -0.0115(16) 0.0151(16)
C13 0.043(2) 0.0281(19) 0.080(3) 0.0044(18) -0.012(2) 0.0161(17)
C18 0.063(3) 0.0258(17) 0.0436(19) 0.0003(14) -0.0088(18) 0.0217(18)
C20 0.046(2) 0.048(2) 0.0350(16) -0.0009(15) -0.0104(15) 0.0249(19)
C19 0.0350(18) 0.0320(17) 0.0271(15) 0.0003(12) 0.0000(12) 0.0150(15)
C21 0.040(2) 0.050(2) 0.0347(17) 0.0089(15) 0.0096(15) 0.0159(18)
C22 0.053(2) 0.036(2) 0.0408(18) -0.0108(16) -0.0051(17) 0.0189(18)
C14 0.038(2) 0.041(2) 0.056(2) -0.0003(17) -0.0010(17) 0.0230(18)
C12 0.062(3) 0.053(3) 0.050(2) 0.0174(19) -0.003(2) 0.036(2)
C6 0.067(3) 0.055(3) 0.046(2) -0.0166(19) -0.017(2) 0.037(2)
C9 0.062(3) 0.094(4) 0.055(3) 0.006(3) 0.009(2) 0.048(3)
C5 0.058(3) 0.039(2) 0.060(2) -0.0112(18) -0.020(2) 0.024(2)
C8 0.092(4) 0.099(4) 0.032(2) 0.007(2) 0.007(2) 0.046(4)

loop_
_atom_type_symbol
_atom_type_description
_atom_type_scat_dispersion_real
_atom_type_scat_dispersion_imag
_atom_type_scat_source
C C 0.0033 0.0016 'International Tables Vol C Tables 4.2.6.8 and 6.1.1.4'
H H 0.0000 0.0000 'International Tables Vol C Tables 4.2.6.8 and 6.1.1.4'
Cl Cl 0.1484 0.1585 'International Tables Vol C Tables 4.2.6.8 and 6.1.1.4'
N N 0.0061 0.0033 'International Tables Vol C Tables 4.2.6.8 and 6.1.1.4'
O O 0.0106 0.0060 'International Tables Vol C Tables 4.2.6.8 and 6.1.1.4'
S S 0.1246 0.1234 'International Tables Vol C Tables 4.2.6.8 and 6.1.1.4'

loop_
_geom_angle_atom_site_label_1
_geom_angle_atom_site_label_2
_geom_angle_atom_site_label_3
_geom_angle
O17 S16 N15 121.13(16)
O17 S16 C18 104.6(2)
N15 S16 C18 112.54(19)
O17 S16 C19 109.09(16)
N15 S16 C19 103.60(16)
C18 S16 C19 104.87(17)
C10 N15 S16 119.0(2)
C4 C3 C2 121.1(3)
C4 C3 H3 124.2
C2 C3 H3 114.6
N15 C10 C2 111.2(3)
N15 C10 C11 107.5(3)
C2 C10 C11 113.6(3)
N15 C10 H10 100.3
C2 C10 H10 100.5
C11 C10 H10 122.8
C14 C11 C12 109.7(3)
C14 C11 C13 108.2(3)
C12 C11 C13 110.1(4)
C14 C11 C10 112.3(3)
C12 C11 C10 108.7(3)
C13 C11 C10 107.7(3)
C3 C2 C1 118.6(3)
C3 C2 C10 119.2(3)
C1 C2 C10 122.2(3)
C6 C1 C2 119.1(4)
C6 C1 N7 121.6(4)
C2 C1 N7 119.3(4)
C1 N7 C9 113.7(4)
C1 N7 C8 113.6(4)
C9 N7 C8 112.6(4)
C3 C4 C5 120.4(4)
C3 C4 Cl23 119.5(3)
C5 C4 Cl23 120.1(3)
C11 C13 H13A 109.5
C11 C13 H13B 109.6
H13A C13 H13B 109.5
C11 C13 H13C 109.4
H13A C13 H13C 109.5
H13B C13 H13C 109.5
S16 C18 H18A 109.4
S16 C18 H18B 109.2
H18A C18 H18B 109.5
S16 C18 H18C 109.8
H18A C18 H18C 109.5
H18B C18 H18C 109.5
C19 C20 H20A 108.6
C19 C20 H20B 110.0
H20A C20 H20B 109.5
C19 C20 H20C 109.8
H20A C20 H20C 109.5
H20B C20 H20C 109.5
C21 C19 C20 112.5(3)
C21 C19 C22 111.1(3)
C20 C19 C22 110.0(3)
C21 C19 S16 109.9(3)
C20 C19 S16 107.9(3)
C22 C19 S16 105.1(2)
C19 C21 H21A 109.2
C19 C21 H21B 109.3
H21A C21 H21B 109.5
C19 C21 H21C 109.9
H21A C21 H21C 109.5
H21B C21 H21C 109.5
C19 C22 H22A 109.5
C19 C22 H22B 110.1
H22A C22 H22B 109.5
C19 C22 H22C 108.8
H22A C22 H22C 109.5
H22B C22 H22C 109.5
C11 C14 H14A 109.9
C11 C14 H14B 108.9
H14A C14 H14B 109.5
C11 C14 H14C 109.5
H14A C14 H14C 109.5
H14B C14 H14C 109.5
C11 C12 H12A 109.8
C11 C12 H12B 108.8
H12A C12 H12B 109.5
C11 C12 H12C 109.8
H12A C12 H12C 109.5
H12B C12 H12C 109.5
C5 C6 C1 122.5(4)
C5 C6 H6 116.9
C1 C6 H6 120.7
N7 C9 H9A 109.4
N7 C9 H9B 109.2
H9A C9 H9B 109.5
N7 C9 H9C 109.8
H9A C9 H9C 109.5
H9B C9 H9C 109.5
C6 C5 C4 118.3(4)
C6 C5 H5 122.6
C4 C5 H5 119.1
N7 C8 H8A 109.4
N7 C8 H8B 109.0
H8A C8 H8B 109.5
N7 C8 H8C 110.0
H8A C8 H8C 109.5
H8B C8 H8C 109.5

loop_
_geom_bond_atom_site_label_1
_geom_bond_atom_site_label_2
_geom_bond_distance
S16 O17 1.463(3)
S16 N15 1.518(3)
S16 C18 1.787(4)
S16 C19 1.823(3)
Cl23 C4 1.745(4)
N15 C10 1.486(4)
C3 C4 1.380(5)
C3 C2 1.389(5)
C3 H3 0.8851
C10 C2 1.529(5)
C10 C11 1.564(5)
C10 H10 1.0364
C11 C14 1.508(6)
C11 C12 1.531(6)
C11 C13 1.533(6)
C2 C1 1.398(5)
C1 C6 1.390(6)
C1 N7 1.445(6)
N7 C9 1.452(6)
N7 C8 1.468(5)
C4 C5 1.395(7)
C13 H13A 0.9600
C13 H13B 0.9600
C13 H13C 0.9600
C18 H18A 0.9600
C18 H18B 0.9599
C18 H18C 0.9599
C20 C19 1.530(5)
C20 H20A 0.9598
C20 H20B 0.9597
C20 H20C 0.9602
C19 C21 1.526(5)
C19 C22 1.545(5)
C21 H21A 0.9599
C21 H21B 0.9599
C21 H21C 0.9598
C22 H22A 0.9599
C22 H22B 0.9600
C22 H22C 0.9598
C14 H14A 0.9597
C14 H14B 0.9600
C14 H14C 0.9600
C12 H12A 0.9600
C12 H12B 0.9601
C12 H12C 0.9600
C6 C5 1.365(7)
C6 H6 0.9601
C9 H9A 0.9600
C9 H9B 0.9600
C9 H9C 0.9599
C5 H5 0.9599
C8 H8A 0.9600
C8 H8B 0.9600
C8 H8C 0.9598
